data_4067700
loop_
_publ_author_name
'Romain, Charles'
'Brelot, Lydia'
'Bellemin-Laponnaz, St\'ephane'
'Dagorne, Samuel'

_publ_section_title
;
 Synthesis and Structural Characterization of a Novel Family of Titanium
 Complexes Bearing a Tridentate Bis-phenolate-N-heterocyclic Carbene
 Dianionic Ligand and Their Use in the Controlled ROP ofrac-Lactide
;
_journal_issue 5
_journal_name_full Organometallics
_journal_page_first 1191
_journal_paper_doi 10.1021/om901084n
_journal_volume 29
_journal_year 2010
_chemical_formula_moiety 'C35 H52 Cl2 N2 O3 Ti, C H2 Cl2'
_chemical_formula_sum 'C36 H54 Cl4 N2 O3 Ti'
_chemical_formula_weight 752.51
_chemical_name_systematic
;
 ?
;
_space_group_IT_number 2
_symmetry_cell_setting triclinic
_symmetry_space_group_name_Hall '-P 1'
_symmetry_space_group_name_H-M 'P -1'
_atom_sites_solution_hydrogens geom
_atom_sites_solution_primary direct
_atom_sites_solution_secondary difmap
_audit_creation_method SHELXL-97
_cell_angle_alpha 95.7500(10)
_cell_angle_beta 92.7860(10)
_cell_angle_gamma 92.4100(10)
_cell_formula_units_Z 4
_cell_length_a 10.0435(2)
_cell_length_b 12.9072(3)
_cell_length_c 30.7679(7)
_cell_measurement_reflns_used 115683
_cell_measurement_temperature 173(2)
_cell_measurement_theta_max 27.485
_cell_measurement_theta_min 0.998
_cell_volume 3959.37(15)
_computing_cell_refinement 'Denzo (Nonius B.V., 1998)'
_computing_data_collection 'Collect (Nonius B.V., 1998)'
_computing_data_reduction 'Denzo (Nonius B.V., 1998)'
_computing_molecular_graphics 'PLATON 98 (Spek, 1998)'
_computing_publication_material 'SHELXL-97 (Sheldrick, 1997)'
_computing_structure_refinement 'SHELXL-97 (Sheldrick, 1997)'
_computing_structure_solution 'SHELXS-97 (Sheldrick, 1997)'
_diffrn_ambient_temperature 173(2)
_diffrn_measured_fraction_theta_full 0.988
_diffrn_measured_fraction_theta_max 0.988
_diffrn_measurement_device_type KappaCCD
_diffrn_measurement_method 'phi and omega scans'
_diffrn_radiation_monochromator graphite
_diffrn_radiation_source 'fine-focus sealed tube'
_diffrn_radiation_type MoK\a
_diffrn_radiation_wavelength 0.71073
_diffrn_reflns_av_R_equivalents 0.0652
_diffrn_reflns_av_sigmaI/netI 0.0924
_diffrn_reflns_limit_h_max 13
_diffrn_reflns_limit_h_min -13
_diffrn_reflns_limit_k_max 14
_diffrn_reflns_limit_k_min -16
_diffrn_reflns_limit_l_max 39
_diffrn_reflns_limit_l_min -39
_diffrn_reflns_number 47398
_diffrn_reflns_theta_full 27.48
_diffrn_reflns_theta_max 27.48
_diffrn_reflns_theta_min 1.33
_exptl_absorpt_coefficient_mu 0.521
_exptl_absorpt_correction_type none
_exptl_crystal_colour 'dark red'
_exptl_crystal_density_diffrn 1.262
_exptl_crystal_density_method 'not measured'
_exptl_crystal_description plate
_exptl_crystal_F_000 1592
_exptl_crystal_size_max 0.40
_exptl_crystal_size_mid 0.20
_exptl_crystal_size_min 0.15
_refine_diff_density_max 0.628
_refine_diff_density_min -0.759
_refine_diff_density_rms 0.092
_refine_ls_extinction_method none
_refine_ls_goodness_of_fit_ref 1.042
_refine_ls_hydrogen_treatment constr
_refine_ls_matrix_type full
_refine_ls_number_parameters 853
_refine_ls_number_reflns 17947
_refine_ls_number_restraints 0
_refine_ls_restrained_S_all 1.042
_refine_ls_R_factor_all 0.1321
_refine_ls_R_factor_gt 0.0611
_refine_ls_shift/su_max 0.001
_refine_ls_shift/su_mean 0.000
_refine_ls_structure_factor_coef Fsqd
_refine_ls_weighting_details 'calc w=1/[\s^2^(Fo^2^)+(0.0795P)^2^+0.1278P] where P=(Fo^2^+2Fc^2^)/3'
_refine_ls_weighting_scheme calc
_refine_ls_wR_factor_gt 0.1428
_refine_ls_wR_factor_ref 0.1696
_reflns_number_gt 9848
_reflns_number_total 17947
_reflns_threshold_expression I>2sigma(I)
_cod_data_source_file om901084n_si_002.cif
_cod_data_source_block samu7
_cod_depositor_comments
;
The following automatic conversions were performed:

'_symmetry_cell_setting' value 'Triclinic' changed to 'triclinic'
according to /home/saulius/struct/CIF-dictionaries/cif_core.dic
dictionary named 'cif_core.dic' version 2.4.1 from 2010-06-29.

Automatic conversion script
Id: cif_fix_values 1715 2011-07-08 13:25:40Z adriana 
;
_cod_database_code 4067700

loop_
_symmetry_equiv_pos_as_xyz
'x, y, z'
'-x, -y, -z'

loop_
_atom_site_label
_atom_site_type_symbol
_atom_site_fract_x
_atom_site_fract_y
_atom_site_fract_z
_atom_site_U_iso_or_equiv
_atom_site_adp_type
_atom_site_occupancy
_atom_site_symmetry_multiplicity
_atom_site_calc_flag
_atom_site_refinement_flags
C1 C 0.8117(3) -0.8991(2) 0.34490(9) 0.0316(7) Uani 1 1 d .
C2 C 0.8118(3) -0.9205(2) 0.38863(10) 0.0342(7) Uani 1 1 d .
C3 C 0.9267(3) -0.8939(2) 0.41469(10) 0.0364(7) Uani 1 1 d .
H3 H 0.9277 -0.9083 0.4444 0.044 Uiso 1 1 calc R
C4 C 1.0402(3) -0.8474(2) 0.39987(10) 0.0368(7) Uani 1 1 d .
C5 C 1.0397(3) -0.8271(2) 0.35647(10) 0.0338(7) Uani 1 1 d .
H5 H 1.1168 -0.7955 0.3456 0.041 Uiso 1 1 calc R
C6 C 0.9259(3) -0.8531(2) 0.32836(9) 0.0295(6) Uani 1 1 d .
C7 C 0.6897(3) -0.9730(3) 0.40674(11) 0.0446(8) Uani 1 1 d .
C8 C 0.6551(4) -1.0788(3) 0.38190(13) 0.0686(12) Uani 1 1 d .
H8A H 0.6553 -1.0729 0.3504 0.103 Uiso 1 1 calc R
H8B H 0.5664 -1.1037 0.3893 0.103 Uiso 1 1 calc R
H8C H 0.7213 -1.1282 0.3899 0.103 Uiso 1 1 calc R
C9 C 0.7092(4) -0.9855(3) 0.45521(12) 0.0734(12) Uani 1 1 d .
H9A H 0.6274 -1.0165 0.4655 0.110 Uiso 1 1 calc R
H9B H 0.7296 -0.9170 0.4715 0.110 Uiso 1 1 calc R
H9C H 0.7832 -1.0309 0.4598 0.110 Uiso 1 1 calc R
C10 C 0.5672(4) -0.9045(3) 0.40173(14) 0.0719(12) Uani 1 1 d .
H10A H 0.5373 -0.9081 0.3708 0.108 Uiso 1 1 calc R
H10B H 0.5924 -0.8321 0.4127 0.108 Uiso 1 1 calc R
H10C H 0.4946 -0.9303 0.4186 0.108 Uiso 1 1 calc R
C11 C 1.1652(3) -0.8242(3) 0.43105(10) 0.0443(8) Uani 1 1 d .
C12 C 1.1264(4) -0.7636(3) 0.47398(12) 0.0748(13) Uani 1 1 d .
H12A H 1.0906 -0.6969 0.4677 0.112 Uiso 1 1 calc R
H12B H 1.2055 -0.7507 0.4941 0.112 Uiso 1 1 calc R
H12C H 1.0585 -0.8047 0.4875 0.112 Uiso 1 1 calc R
C13 C 1.2217(3) -0.9283(3) 0.44091(11) 0.0536(9) Uani 1 1 d .
H13A H 1.2999 -0.9152 0.4613 0.080 Uiso 1 1 calc R
H13B H 1.2477 -0.9662 0.4137 0.080 Uiso 1 1 calc R
H13C H 1.1535 -0.9699 0.4540 0.080 Uiso 1 1 calc R
C14 C 1.2723(4) -0.7594(3) 0.41111(12) 0.0614(11) Uani 1 1 d .
H14A H 1.2362 -0.6932 0.4043 0.092 Uiso 1 1 calc R
H14B H 1.3002 -0.7978 0.3842 0.092 Uiso 1 1 calc R
H14C H 1.3493 -0.7456 0.4320 0.092 Uiso 1 1 calc R
C15 C 0.8329(3) -0.8561(2) 0.25246(9) 0.0293(7) Uani 1 1 d .
C16 C 1.0521(3) -0.7862(2) 0.26772(10) 0.0381(7) Uani 1 1 d .
H16A H 1.1298 -0.8289 0.2728 0.046 Uiso 1 1 calc R
H16B H 1.0719 -0.7145 0.2818 0.046 Uiso 1 1 calc R
C17 C 1.0174(3) -0.7859(2) 0.21927(10) 0.0348(7) Uani 1 1 d .
H17A H 1.0221 -0.7142 0.2105 0.042 Uiso 1 1 calc R
H17B H 1.0780 -0.8293 0.2016 0.042 Uiso 1 1 calc R
C18 C 0.6787(3) -0.8881(2) 0.16760(10) 0.0347(7) Uani 1 1 d .
C19 C 0.6151(3) -0.9090(2) 0.12538(10) 0.0390(8) Uani 1 1 d .
C20 C 0.6891(4) -0.8855(2) 0.09020(11) 0.0486(9) Uani 1 1 d .
H20 H 0.6475 -0.8983 0.0617 0.058 Uiso 1 1 calc R
C21 C 0.8192(3) -0.8447(2) 0.09419(10) 0.0434(8) Uani 1 1 d .
C22 C 0.8793(3) -0.8259(2) 0.13588(10) 0.0396(8) Uani 1 1 d .
H22 H 0.9683 -0.7973 0.1396 0.047 Uiso 1 1 calc R
C23 C 0.8110(3) -0.8483(2) 0.17262(10) 0.0339(7) Uani 1 1 d .
C24 C 0.4718(3) -0.9578(3) 0.11895(11) 0.0482(9) Uani 1 1 d .
C25 C 0.4245(4) -0.9762(3) 0.07037(12) 0.0695(12) Uani 1 1 d .
H25A H 0.4281 -0.9098 0.0575 0.104 Uiso 1 1 calc R
H25B H 0.3325 -1.0056 0.0678 0.104 Uiso 1 1 calc R
H25C H 0.4826 -1.0249 0.0549 0.104 Uiso 1 1 calc R
C26 C 0.3724(3) -0.8866(3) 0.14235(12) 0.0569(10) Uani 1 1 d .
H26A H 0.3958 -0.8779 0.1738 0.085 Uiso 1 1 calc R
H26B H 0.2819 -0.9181 0.1371 0.085 Uiso 1 1 calc R
H26C H 0.3764 -0.8183 0.1310 0.085 Uiso 1 1 calc R
C27 C 0.4653(4) -1.0635(3) 0.13759(12) 0.0578(10) Uani 1 1 d .
H27A H 0.5290 -1.1093 0.1232 0.087 Uiso 1 1 calc R
H27B H 0.3749 -1.0953 0.1324 0.087 Uiso 1 1 calc R
H27C H 0.4879 -1.0534 0.1691 0.087 Uiso 1 1 calc R
C28 C 0.8954(4) -0.8221(3) 0.05385(11) 0.0590(10) Uani 1 1 d .
C29 C 0.8542(6) -0.7182(4) 0.03971(18) 0.121(2) Uani 1 1 d .
H29A H 0.8703 -0.6639 0.0643 0.181 Uiso 1 1 calc R
H29B H 0.7592 -0.7230 0.0305 0.181 Uiso 1 1 calc R
H29C H 0.9067 -0.7006 0.0152 0.181 Uiso 1 1 calc R
C30 C 0.8616(6) -0.9100(5) 0.01706(14) 0.129(2) Uani 1 1 d .
H30A H 0.9238 -0.9046 -0.0063 0.193 Uiso 1 1 calc R
H30B H 0.7702 -0.9039 0.0053 0.193 Uiso 1 1 calc R
H30C H 0.8692 -0.9776 0.0287 0.193 Uiso 1 1 calc R
C31 C 1.0451(4) -0.8177(4) 0.06228(13) 0.0767(13) Uani 1 1 d .
H31A H 1.0718 -0.7582 0.0837 0.115 Uiso 1 1 calc R
H31B H 1.0885 -0.8099 0.0349 0.115 Uiso 1 1 calc R
H31C H 1.0721 -0.8823 0.0738 0.115 Uiso 1 1 calc R
C32 C 0.4690(5) -0.7328(3) 0.24880(14) 0.0867(15) Uani 1 1 d .
H32A H 0.3848 -0.7760 0.2443 0.104 Uiso 1 1 calc R
H32B H 0.5053 -0.7241 0.2200 0.104 Uiso 1 1 calc R
C33 C 0.4463(6) -0.6264(4) 0.27386(17) 0.125(2) Uani 1 1 d .
H33A H 0.5029 -0.5710 0.2630 0.150 Uiso 1 1 calc R
H33B H 0.3517 -0.6087 0.2703 0.150 Uiso 1 1 calc R
C34 C 0.4804(5) -0.6361(3) 0.31709(16) 0.0890(15) Uani 1 1 d .
H34A H 0.4032 -0.6640 0.3318 0.107 Uiso 1 1 calc R
H34B H 0.5108 -0.5677 0.3326 0.107 Uiso 1 1 calc R
C35 C 0.5919(4) -0.7109(3) 0.31644(12) 0.0659(11) Uani 1 1 d .
H35A H 0.6796 -0.6731 0.3160 0.079 Uiso 1 1 calc R
H35B H 0.5916 -0.7504 0.3424 0.079 Uiso 1 1 calc R
C36 C 0.7377(3) -0.4162(2) 0.34690(10) 0.0302(7) Uani 1 1 d .
C37 C 0.7355(3) -0.4435(2) 0.39026(9) 0.0308(7) Uani 1 1 d .
C38 C 0.6250(3) -0.4161(2) 0.41336(10) 0.0329(7) Uani 1 1 d .
H38 H 0.6223 -0.4332 0.4426 0.040 Uiso 1 1 calc R
C39 C 0.5176(3) -0.3652(2) 0.39636(10) 0.0338(7) Uani 1 1 d .
C40 C 0.5213(3) -0.3408(2) 0.35384(10) 0.0330(7) Uani 1 1 d .
H40 H 0.4490 -0.3064 0.3415 0.040 Uiso 1 1 calc R
C41 C 0.6303(3) -0.3659(2) 0.32827(9) 0.0293(6) Uani 1 1 d .
C42 C 0.8518(3) -0.4973(2) 0.41131(10) 0.0360(7) Uani 1 1 d .
C43 C 0.9753(3) -0.4242(3) 0.41541(12) 0.0578(10) Uani 1 1 d .
H43A H 1.0053 -0.4144 0.3862 0.087 Uiso 1 1 calc R
H43B H 1.0463 -0.4542 0.4324 0.087 Uiso 1 1 calc R
H43C H 0.9538 -0.3567 0.4303 0.087 Uiso 1 1 calc R
C44 C 0.8808(4) -0.5987(3) 0.38410(12) 0.0615(10) Uani 1 1 d .
H44A H 0.9036 -0.5836 0.3547 0.092 Uiso 1 1 calc R
H44B H 0.8016 -0.6464 0.3820 0.092 Uiso 1 1 calc R
H44C H 0.9558 -0.6312 0.3981 0.092 Uiso 1 1 calc R
C45 C 0.8221(3) -0.5247(3) 0.45729(11) 0.0519(9) Uani 1 1 d .
H45A H 0.8973 -0.5607 0.4693 0.078 Uiso 1 1 calc R
H45B H 0.7411 -0.5702 0.4558 0.078 Uiso 1 1 calc R
H45C H 0.8089 -0.4606 0.4762 0.078 Uiso 1 1 calc R
C46 C 0.4005(3) -0.3415(2) 0.42521(10) 0.0407(8) Uani 1 1 d .
C47 C 0.2941(3) -0.2806(3) 0.40241(11) 0.0492(9) Uani 1 1 d .
H47A H 0.3343 -0.2145 0.3951 0.074 Uiso 1 1 calc R
H47B H 0.2215 -0.2666 0.4220 0.074 Uiso 1 1 calc R
H47C H 0.2586 -0.3219 0.3756 0.074 Uiso 1 1 calc R
C48 C 0.4516(4) -0.2765(3) 0.46808(12) 0.0634(11) Uani 1 1 d .
H48A H 0.5142 -0.3168 0.4842 0.095 Uiso 1 1 calc R
H48B H 0.3760 -0.2595 0.4860 0.095 Uiso 1 1 calc R
H48C H 0.4971 -0.2119 0.4612 0.095 Uiso 1 1 calc R
C49 C 0.3346(3) -0.4455(3) 0.43547(12) 0.0598(10) Uani 1 1 d .
H49A H 0.2965 -0.4839 0.4083 0.090 Uiso 1 1 calc R
H49B H 0.2637 -0.4317 0.4558 0.090 Uiso 1 1 calc R
H49C H 0.4018 -0.4871 0.4488 0.090 Uiso 1 1 calc R
C50 C 0.7239(3) -0.3628(2) 0.25561(9) 0.0271(6) Uani 1 1 d .
C51 C 0.5090(3) -0.2980(2) 0.26447(9) 0.0358(7) Uani 1 1 d .
H51A H 0.4976 -0.2261 0.2778 0.043 Uiso 1 1 calc R
H51B H 0.4270 -0.3412 0.2678 0.043 Uiso 1 1 calc R
C52 C 0.5413(3) -0.2991(2) 0.21664(10) 0.0343(7) Uani 1 1 d .
H52A H 0.4786 -0.3469 0.1976 0.041 Uiso 1 1 calc R
H52B H 0.5386 -0.2284 0.2069 0.041 Uiso 1 1 calc R
C53 C 0.8793(3) -0.3797(2) 0.17648(9) 0.0308(7) Uani 1 1 d .
C54 C 0.9414(3) -0.3966(2) 0.13656(10) 0.0357(7) Uani 1 1 d .
C55 C 0.8679(3) -0.3801(2) 0.09845(10) 0.0400(8) Uani 1 1 d .
H55 H 0.9098 -0.3901 0.0714 0.048 Uiso 1 1 calc R
C56 C 0.7368(3) -0.3499(2) 0.09794(10) 0.0406(8) Uani 1 1 d .
C57 C 0.6764(3) -0.3341(2) 0.13775(10) 0.0367(7) Uani 1 1 d .
H57 H 0.5872 -0.3126 0.1383 0.044 Uiso 1 1 calc R
C58 C 0.7464(3) -0.3497(2) 0.17699(9) 0.0303(7) Uani 1 1 d .
C59 C 1.0840(3) -0.4355(2) 0.13436(10) 0.0414(8) Uani 1 1 d .
C60 C 1.0884(3) -0.5422(3) 0.15290(11) 0.0520(9) Uani 1 1 d .
H60A H 1.0197 -0.5903 0.1374 0.078 Uiso 1 1 calc R
H60B H 1.0718 -0.5334 0.1842 0.078 Uiso 1 1 calc R
H60C H 1.1764 -0.5705 0.1489 0.078 Uiso 1 1 calc R
C61 C 1.1843(3) -0.3574(3) 0.16167(12) 0.0561(10) Uani 1 1 d .
H61A H 1.2751 -0.3812 0.1586 0.084 Uiso 1 1 calc R
H61B H 1.1630 -0.3531 0.1925 0.084 Uiso 1 1 calc R
H61C H 1.1784 -0.2884 0.1512 0.084 Uiso 1 1 calc R
C62 C 1.1297(3) -0.4490(3) 0.08762(11) 0.0571(10) Uani 1 1 d .
H62A H 1.0691 -0.4995 0.0697 0.086 Uiso 1 1 calc R
H62B H 1.2204 -0.4743 0.0878 0.086 Uiso 1 1 calc R
H62C H 1.1291 -0.3818 0.0754 0.086 Uiso 1 1 calc R
C63 C 0.6613(3) -0.3329(3) 0.05461(10) 0.0486(9) Uani 1 1 d .
C64 C 0.5108(3) -0.3365(3) 0.05801(11) 0.0553(10) Uani 1 1 d .
H64A H 0.4817 -0.4025 0.0686 0.083 Uiso 1 1 calc R
H64B H 0.4675 -0.3311 0.0291 0.083 Uiso 1 1 calc R
H64C H 0.4860 -0.2783 0.0785 0.083 Uiso 1 1 calc R
C65 C 0.7066(4) -0.2275(3) 0.04092(12) 0.0733(12) Uani 1 1 d .
H65A H 0.6825 -0.1720 0.0629 0.110 Uiso 1 1 calc R
H65B H 0.6630 -0.2177 0.0125 0.110 Uiso 1 1 calc R
H65C H 0.8036 -0.2249 0.0386 0.110 Uiso 1 1 calc R
C66 C 0.6932(4) -0.4217(4) 0.01872(12) 0.0843(14) Uani 1 1 d .
H66A H 0.7851 -0.4110 0.0102 0.127 Uiso 1 1 calc R
H66B H 0.6316 -0.4202 -0.0069 0.127 Uiso 1 1 calc R
H66C H 0.6829 -0.4893 0.0304 0.127 Uiso 1 1 calc R
C67 C 0.9365(4) -0.2102(2) 0.33105(11) 0.0478(9) Uani 1 1 d .
H67A H 0.9259 -0.2519 0.3561 0.057 Uiso 1 1 calc R
H67B H 0.8495 -0.1818 0.3233 0.057 Uiso 1 1 calc R
C68 C 1.0408(4) -0.1239(3) 0.34220(12) 0.0536(9) Uani 1 1 d .
H68A H 1.0017 -0.0605 0.3561 0.064 Uiso 1 1 calc R
H68B H 1.1131 -0.1453 0.3620 0.064 Uiso 1 1 calc R
C69 C 1.0904(4) -0.1064(3) 0.29870(14) 0.0710(13) Uani 1 1 d .
H69A H 1.1821 -0.0743 0.3017 0.085 Uiso 1 1 calc R
H69B H 1.0315 -0.0605 0.2834 0.085 Uiso 1 1 calc R
C70 C 1.0883(4) -0.2140(3) 0.27421(14) 0.0662(12) Uani 1 1 d .
H70A H 1.0666 -0.2111 0.2426 0.079 Uiso 1 1 calc R
H70B H 1.1758 -0.2455 0.2778 0.079 Uiso 1 1 calc R
C71 C 0.9636(4) -1.1024(3) 0.14525(15) 0.0782(13) Uani 1 1 d .
H71A H 0.9238 -1.1698 0.1523 0.094 Uiso 1 1 calc R
H71B H 0.8912 -1.0531 0.1432 0.094 Uiso 1 1 calc R
C72 C 0.6008(4) -0.6152(3) 0.12891(14) 0.0744(12) Uani 1 1 d .
H72A H 0.6403 -0.6775 0.1397 0.089 Uiso 1 1 calc R
H72B H 0.6738 -0.5627 0.1262 0.089 Uiso 1 1 calc R
N1 N 0.9294(2) -0.83297(17) 0.28427(7) 0.0300(5) Uani 1 1 d .
N2 N 0.8787(2) -0.83119(17) 0.21444(8) 0.0305(6) Uani 1 1 d .
N3 N 0.6284(2) -0.34345(17) 0.28444(8) 0.0286(5) Uani 1 1 d .
N4 N 0.6795(2) -0.33733(17) 0.21661(8) 0.0294(5) Uani 1 1 d .
O1 O 0.70344(19) -0.92281(16) 0.31781(6) 0.0380(5) Uani 1 1 d .
O2 O 0.61292(19) -0.90812(15) 0.20319(6) 0.0353(5) Uani 1 1 d .
O3 O 0.5650(2) -0.77966(17) 0.27685(7) 0.0449(6) Uani 1 1 d .
O4 O 0.84382(19) -0.43602(14) 0.32321(6) 0.0327(5) Uani 1 1 d .
O5 O 0.94496(19) -0.39427(14) 0.21428(6) 0.0327(5) Uani 1 1 d .
O6 O 0.98450(19) -0.27377(14) 0.29377(6) 0.0369(5) Uani 1 1 d .
Cl1 Cl 0.42255(9) -1.00078(9) 0.27028(3) 0.0681(3) Uani 1 1 d .
Cl2 Cl 0.73868(8) -1.08631(6) 0.24278(3) 0.0505(2) Uani 1 1 d .
Cl3 Cl 0.81840(8) -0.58829(6) 0.24164(3) 0.0459(2) Uani 1 1 d .
Cl4 Cl 1.13187(8) -0.48124(7) 0.28766(3) 0.0489(2) Uani 1 1 d .
Cl5 Cl 1.08290(14) -1.05309(8) 0.18702(4) 0.0903(4) Uani 1 1 d .
Cl6 Cl 1.03910(14) -1.11976(10) 0.09559(4) 0.0957(4) Uani 1 1 d .
Cl7 Cl 0.48744(12) -0.56403(8) 0.16599(4) 0.0842(4) Uani 1 1 d .
Cl8 Cl 0.51731(17) -0.64953(11) 0.07764(5) 0.1172(5) Uani 1 1 d .
Ti1 Ti 0.63753(5) -0.93032(4) 0.260772(18) 0.03511(15) Uani 1 1 d .
Ti2 Ti 0.91585(5) -0.42809(4) 0.269807(17) 0.03103(14) Uani 1 1 d .

loop_
_atom_site_aniso_label
_atom_site_aniso_U_11
_atom_site_aniso_U_22
_atom_site_aniso_U_33
_atom_site_aniso_U_23
_atom_site_aniso_U_13
_atom_site_aniso_U_12
C1 0.0291(17) 0.0352(16) 0.0307(17) 0.0036(13) -0.0011(13) 0.0080(13)
C2 0.0338(18) 0.0384(17) 0.0314(18) 0.0060(13) 0.0018(14) 0.0093(14)
C3 0.0401(19) 0.0447(18) 0.0260(17) 0.0074(13) 0.0020(14) 0.0131(15)
C4 0.0374(19) 0.0389(17) 0.0335(18) 0.0018(14) -0.0079(14) 0.0096(14)
C5 0.0325(17) 0.0352(16) 0.0335(18) 0.0035(13) -0.0022(14) 0.0035(13)
C6 0.0285(16) 0.0313(15) 0.0289(17) 0.0041(12) -0.0006(13) 0.0049(12)
C7 0.041(2) 0.058(2) 0.037(2) 0.0128(16) 0.0070(15) 0.0087(16)
C8 0.078(3) 0.066(3) 0.063(3) 0.010(2) 0.022(2) -0.016(2)
C9 0.072(3) 0.101(3) 0.049(3) 0.019(2) 0.008(2) -0.011(2)
C10 0.049(2) 0.099(3) 0.076(3) 0.029(2) 0.023(2) 0.020(2)
C11 0.039(2) 0.054(2) 0.039(2) 0.0036(16) -0.0147(15) 0.0059(16)
C12 0.061(3) 0.105(3) 0.051(3) -0.026(2) -0.021(2) 0.016(2)
C13 0.040(2) 0.069(2) 0.054(2) 0.0224(19) -0.0090(17) 0.0077(18)
C14 0.054(2) 0.064(2) 0.063(3) 0.0151(19) -0.029(2) -0.0120(19)
C15 0.0330(17) 0.0260(15) 0.0291(17) 0.0041(12) -0.0026(13) 0.0061(12)
C16 0.0329(18) 0.0434(18) 0.0391(19) 0.0119(14) 0.0030(14) -0.0032(14)
C17 0.0287(17) 0.0369(17) 0.0392(19) 0.0066(14) 0.0022(14) -0.0019(13)
C18 0.0375(19) 0.0321(16) 0.0345(18) 0.0043(13) -0.0039(14) 0.0049(13)
C19 0.046(2) 0.0362(17) 0.0350(19) 0.0044(14) -0.0049(15) 0.0061(14)
C20 0.066(3) 0.047(2) 0.032(2) 0.0033(15) -0.0076(17) 0.0105(18)
C21 0.053(2) 0.0447(19) 0.0329(19) 0.0033(15) 0.0029(16) 0.0046(16)
C22 0.0404(19) 0.0410(18) 0.0373(19) 0.0030(14) 0.0054(15) 0.0000(14)
C23 0.0415(19) 0.0307(15) 0.0301(17) 0.0041(13) -0.0001(14) 0.0092(14)
C24 0.051(2) 0.053(2) 0.039(2) -0.0009(16) -0.0130(16) 0.0013(17)
C25 0.067(3) 0.088(3) 0.049(2) 0.001(2) -0.021(2) -0.011(2)
C26 0.042(2) 0.064(2) 0.063(3) 0.0066(19) -0.0126(18) 0.0029(18)
C27 0.061(3) 0.049(2) 0.060(3) -0.0014(18) -0.0087(19) -0.0102(18)
C28 0.073(3) 0.074(3) 0.032(2) 0.0145(18) 0.0034(18) -0.003(2)
C29 0.124(5) 0.154(5) 0.104(4) 0.093(4) 0.032(4) 0.022(4)
C30 0.131(5) 0.200(6) 0.042(3) -0.040(3) 0.030(3) -0.048(4)
C31 0.075(3) 0.110(4) 0.049(3) 0.016(2) 0.024(2) 0.001(3)
C32 0.090(3) 0.096(3) 0.071(3) -0.014(2) -0.029(2) 0.064(3)
C33 0.145(5) 0.128(5) 0.095(4) -0.045(4) -0.029(4) 0.099(4)
C34 0.117(4) 0.054(3) 0.092(4) -0.017(2) 0.000(3) 0.019(3)
C35 0.088(3) 0.053(2) 0.053(3) -0.0022(19) -0.015(2) 0.005(2)
C36 0.0235(16) 0.0293(15) 0.0374(18) 0.0035(13) -0.0032(13) 0.0018(12)
C37 0.0294(16) 0.0323(16) 0.0311(17) 0.0064(13) -0.0008(13) 0.0009(13)
C38 0.0311(17) 0.0401(17) 0.0289(17) 0.0098(13) 0.0018(13) 0.0008(13)
C39 0.0298(17) 0.0357(16) 0.0360(18) 0.0048(13) 0.0039(14) 0.0003(13)
C40 0.0255(16) 0.0391(17) 0.0356(18) 0.0059(14) 0.0043(13) 0.0071(13)
C41 0.0245(16) 0.0312(15) 0.0329(17) 0.0067(13) 0.0010(13) 0.0031(12)
C42 0.0298(17) 0.0464(18) 0.0337(18) 0.0110(14) -0.0011(14) 0.0095(14)
C43 0.037(2) 0.084(3) 0.053(2) 0.016(2) -0.0081(17) 0.0007(19)
C44 0.081(3) 0.059(2) 0.047(2) 0.0126(18) -0.002(2) 0.031(2)
C45 0.047(2) 0.068(2) 0.044(2) 0.0177(18) -0.0015(17) 0.0150(18)
C46 0.0329(18) 0.053(2) 0.0387(19) 0.0116(15) 0.0068(15) 0.0065(15)
C47 0.0364(19) 0.066(2) 0.049(2) 0.0145(17) 0.0124(16) 0.0155(17)
C48 0.054(2) 0.089(3) 0.047(2) -0.003(2) 0.0077(19) 0.018(2)
C49 0.042(2) 0.077(3) 0.068(3) 0.035(2) 0.0182(19) 0.0096(19)
C50 0.0253(16) 0.0287(15) 0.0281(16) 0.0043(12) 0.0012(13) 0.0049(12)
C51 0.0270(17) 0.0467(18) 0.0351(18) 0.0100(14) -0.0007(13) 0.0082(14)
C52 0.0251(16) 0.0406(17) 0.0378(18) 0.0053(14) -0.0010(13) 0.0082(13)
C53 0.0307(17) 0.0300(15) 0.0313(17) 0.0036(13) -0.0022(13) -0.0010(13)
C54 0.0361(18) 0.0373(17) 0.0338(18) 0.0032(14) 0.0057(14) 0.0000(14)
C55 0.0380(19) 0.0489(19) 0.0337(19) 0.0042(15) 0.0081(15) 0.0017(15)
C56 0.045(2) 0.0442(18) 0.0325(19) 0.0054(14) -0.0009(15) 0.0002(15)
C57 0.0330(18) 0.0403(17) 0.0365(19) 0.0032(14) -0.0005(14) 0.0030(14)
C58 0.0329(17) 0.0306(15) 0.0282(17) 0.0053(12) 0.0041(13) 0.0003(13)
C59 0.0358(19) 0.0492(19) 0.040(2) 0.0040(15) 0.0115(15) 0.0061(15)
C60 0.050(2) 0.054(2) 0.055(2) 0.0041(17) 0.0127(18) 0.0162(17)
C61 0.034(2) 0.069(2) 0.064(3) 0.0019(19) 0.0059(18) 0.0008(17)
C62 0.043(2) 0.080(3) 0.050(2) 0.0057(19) 0.0122(18) 0.0141(19)
C63 0.051(2) 0.066(2) 0.0295(19) 0.0053(16) -0.0031(16) 0.0138(18)
C64 0.053(2) 0.070(2) 0.041(2) 0.0045(17) -0.0123(17) 0.0107(19)
C65 0.073(3) 0.101(3) 0.051(3) 0.040(2) -0.006(2) 0.000(2)
C66 0.083(3) 0.131(4) 0.036(2) -0.014(2) -0.011(2) 0.040(3)
C67 0.058(2) 0.0405(19) 0.044(2) -0.0032(15) 0.0091(17) 0.0046(17)
C68 0.052(2) 0.044(2) 0.062(3) -0.0032(17) -0.0066(19) 0.0098(17)
C69 0.066(3) 0.053(2) 0.089(3) -0.020(2) 0.023(2) -0.020(2)
C70 0.060(3) 0.057(2) 0.080(3) -0.007(2) 0.034(2) -0.0182(19)
C71 0.083(3) 0.048(2) 0.107(4) 0.013(2) 0.031(3) 0.005(2)
C72 0.068(3) 0.061(3) 0.096(3) 0.015(2) -0.005(2) 0.019(2)
N1 0.0250(13) 0.0355(13) 0.0299(14) 0.0069(11) 0.0002(11) 0.0010(10)
N2 0.0290(14) 0.0332(13) 0.0298(14) 0.0060(11) -0.0004(11) 0.0026(10)
N3 0.0203(13) 0.0353(13) 0.0315(14) 0.0086(11) 0.0007(10) 0.0055(10)
N4 0.0224(13) 0.0346(13) 0.0313(14) 0.0028(11) -0.0003(11) 0.0060(10)
O1 0.0283(12) 0.0545(13) 0.0323(12) 0.0117(10) -0.0013(9) 0.0009(10)
O2 0.0330(12) 0.0397(12) 0.0332(12) 0.0056(9) -0.0026(9) 0.0009(9)
O3 0.0361(13) 0.0558(14) 0.0418(14) -0.0023(11) -0.0051(10) 0.0152(10)
O4 0.0275(11) 0.0408(11) 0.0318(12) 0.0082(9) 0.0048(9) 0.0101(9)
O5 0.0288(11) 0.0375(11) 0.0323(12) 0.0043(9) 0.0018(9) 0.0046(9)
O6 0.0362(12) 0.0361(11) 0.0379(13) -0.0016(9) 0.0087(10) 0.0012(9)
Cl1 0.0334(5) 0.1049(8) 0.0673(7) 0.0261(6) -0.0014(4) -0.0179(5)
Cl2 0.0487(5) 0.0366(4) 0.0657(6) 0.0082(4) -0.0073(4) 0.0007(4)
Cl3 0.0431(5) 0.0346(4) 0.0598(6) 0.0006(4) 0.0083(4) 0.0027(3)
Cl4 0.0317(5) 0.0619(5) 0.0549(6) 0.0090(4) 0.0007(4) 0.0172(4)
Cl5 0.1392(12) 0.0586(6) 0.0746(8) 0.0046(5) 0.0270(8) 0.0047(7)
Cl6 0.1122(10) 0.1089(9) 0.0670(8) 0.0223(7) 0.0124(7) -0.0233(8)
Cl7 0.0796(8) 0.0564(6) 0.1161(10) 0.0038(6) 0.0093(7) 0.0057(5)
Cl8 0.1645(15) 0.1035(10) 0.0848(9) 0.0240(8) -0.0328(9) 0.0329(10)
Ti1 0.0276(3) 0.0439(3) 0.0343(3) 0.0092(3) -0.0024(2) -0.0005(2)
Ti2 0.0259(3) 0.0352(3) 0.0329(3) 0.0055(2) 0.0022(2) 0.0065(2)

loop_
_atom_type_symbol
_atom_type_description
_atom_type_scat_dispersion_real
_atom_type_scat_dispersion_imag
_atom_type_scat_source
C C 0.0033 0.0016 'International Tables Vol C Tables 4.2.6.8 and 6.1.1.4'
H H 0.0000 0.0000 'International Tables Vol C Tables 4.2.6.8 and 6.1.1.4'
N N 0.0061 0.0033 'International Tables Vol C Tables 4.2.6.8 and 6.1.1.4'
O O 0.0106 0.0060 'International Tables Vol C Tables 4.2.6.8 and 6.1.1.4'
Cl Cl 0.1484 0.1585 'International Tables Vol C Tables 4.2.6.8 and 6.1.1.4'
Ti Ti 0.2776 0.4457 'International Tables Vol C Tables 4.2.6.8 and 6.1.1.4'

loop_
_geom_angle_atom_site_label_1
_geom_angle_atom_site_label_2
_geom_angle_atom_site_label_3
_geom_angle
O1 C1 C2 120.7(3)
O1 C1 C6 118.7(3)
C2 C1 C6 120.5(3)
C3 C2 C1 117.7(3)
C3 C2 C7 121.2(3)
C1 C2 C7 121.1(3)
C2 C3 C4 123.6(3)
C2 C3 H3 118.2
C4 C3 H3 118.2
C3 C4 C5 118.4(3)
C3 C4 C11 119.7(3)
C5 C4 C11 121.8(3)
C4 C5 C6 120.5(3)
C4 C5 H5 119.8
C6 C5 H5 119.8
C5 C6 N1 119.1(3)
C5 C6 C1 119.3(3)
N1 C6 C1 121.6(2)
C8 C7 C9 109.1(3)
C8 C7 C2 111.1(3)
C9 C7 C2 112.5(3)
C8 C7 C10 107.8(3)
C9 C7 C10 106.5(3)
C2 C7 C10 109.6(3)
C7 C8 H8A 109.5
C7 C8 H8B 109.5
H8A C8 H8B 109.5
C7 C8 H8C 109.5
H8A C8 H8C 109.5
H8B C8 H8C 109.5
C7 C9 H9A 109.5
C7 C9 H9B 109.5
H9A C9 H9B 109.5
C7 C9 H9C 109.5
H9A C9 H9C 109.5
H9B C9 H9C 109.5
C7 C10 H10A 109.5
C7 C10 H10B 109.5
H10A C10 H10B 109.5
C7 C10 H10C 109.5
H10A C10 H10C 109.5
H10B C10 H10C 109.5
C14 C11 C13 109.1(3)
C14 C11 C12 108.4(3)
C13 C11 C12 109.5(3)
C14 C11 C4 111.9(3)
C13 C11 C4 108.3(3)
C12 C11 C4 109.6(3)
C11 C12 H12A 109.5
C11 C12 H12B 109.5
H12A C12 H12B 109.5
C11 C12 H12C 109.5
H12A C12 H12C 109.5
H12B C12 H12C 109.5
C11 C13 H13A 109.5
C11 C13 H13B 109.5
H13A C13 H13B 109.5
C11 C13 H13C 109.5
H13A C13 H13C 109.5
H13B C13 H13C 109.5
C11 C14 H14A 109.5
C11 C14 H14B 109.5
H14A C14 H14B 109.5
C11 C14 H14C 109.5
H14A C14 H14C 109.5
H14B C14 H14C 109.5
N2 C15 N1 108.9(2)
N2 C15 Ti1 125.5(2)
N1 C15 Ti1 125.5(2)
N1 C16 C17 103.2(2)
N1 C16 H16A 111.1
C17 C16 H16A 111.1
N1 C16 H16B 111.1
C17 C16 H16B 111.1
H16A C16 H16B 109.1
N2 C17 C16 103.0(2)
N2 C17 H17A 111.2
C16 C17 H17A 111.2
N2 C17 H17B 111.2
C16 C17 H17B 111.2
H17A C17 H17B 109.1
O2 C18 C23 119.6(3)
O2 C18 C19 120.2(3)
C23 C18 C19 120.3(3)
C20 C19 C18 116.9(3)
C20 C19 C24 122.0(3)
C18 C19 C24 121.1(3)
C21 C20 C19 124.2(3)
C21 C20 H20 117.9
C19 C20 H20 117.9
C20 C21 C22 117.7(3)
C20 C21 C28 121.4(3)
C22 C21 C28 120.9(3)
C21 C22 C23 121.1(3)
C21 C22 H22 119.5
C23 C22 H22 119.5
C22 C23 C18 119.9(3)
C22 C23 N2 118.9(3)
C18 C23 N2 121.3(3)
C27 C24 C25 107.6(3)
C27 C24 C26 108.7(3)
C25 C24 C26 107.5(3)
C27 C24 C19 109.9(3)
C25 C24 C19 112.2(3)
C26 C24 C19 110.9(3)
C24 C25 H25A 109.5
C24 C25 H25B 109.5
H25A C25 H25B 109.5
C24 C25 H25C 109.5
H25A C25 H25C 109.5
H25B C25 H25C 109.5
C24 C26 H26A 109.5
C24 C26 H26B 109.5
H26A C26 H26B 109.5
C24 C26 H26C 109.5
H26A C26 H26C 109.5
H26B C26 H26C 109.5
C24 C27 H27A 109.5
C24 C27 H27B 109.5
H27A C27 H27B 109.5
C24 C27 H27C 109.5
H27A C27 H27C 109.5
H27B C27 H27C 109.5
C31 C28 C29 108.8(4)
C31 C28 C30 106.9(4)
C29 C28 C30 110.5(4)
C31 C28 C21 113.0(3)
C29 C28 C21 108.7(3)
C30 C28 C21 109.0(3)
C28 C29 H29A 109.5
C28 C29 H29B 109.5
H29A C29 H29B 109.5
C28 C29 H29C 109.5
H29A C29 H29C 109.5
H29B C29 H29C 109.5
C28 C30 H30A 109.5
C28 C30 H30B 109.5
H30A C30 H30B 109.5
C28 C30 H30C 109.5
H30A C30 H30C 109.5
H30B C30 H30C 109.5
C28 C31 H31A 109.5
C28 C31 H31B 109.5
H31A C31 H31B 109.5
C28 C31 H31C 109.5
H31A C31 H31C 109.5
H31B C31 H31C 109.5
O3 C32 C33 104.1(3)
O3 C32 H32A 110.9
C33 C32 H32A 110.9
O3 C32 H32B 110.9
C33 C32 H32B 110.9
H32A C32 H32B 109.0
C34 C33 C32 106.0(4)
C34 C33 H33A 110.5
C32 C33 H33A 110.5
C34 C33 H33B 110.5
C32 C33 H33B 110.5
H33A C33 H33B 108.7
C33 C34 C35 105.5(4)
C33 C34 H34A 110.6
C35 C34 H34A 110.6
C33 C34 H34B 110.6
C35 C34 H34B 110.6
H34A C34 H34B 108.8
O3 C35 C34 104.8(3)
O3 C35 H35A 110.8
C34 C35 H35A 110.8
O3 C35 H35B 110.8
C34 C35 H35B 110.8
H35A C35 H35B 108.9
O4 C36 C41 119.0(3)
O4 C36 C37 120.1(2)
C41 C36 C37 120.9(3)
C38 C37 C36 116.8(3)
C38 C37 C42 121.5(3)
C36 C37 C42 121.7(3)
C37 C38 C39 124.2(3)
C37 C38 H38 117.9
C39 C38 H38 117.9
C40 C39 C38 117.9(3)
C40 C39 C46 123.3(3)
C38 C39 C46 118.7(3)
C39 C40 C41 121.3(3)
C39 C40 H40 119.4
C41 C40 H40 119.4
N3 C41 C36 121.3(2)
N3 C41 C40 119.7(2)
C36 C41 C40 119.0(3)
C43 C42 C44 109.6(3)
C43 C42 C45 107.7(3)
C44 C42 C45 107.3(3)
C43 C42 C37 109.2(2)
C44 C42 C37 111.2(3)
C45 C42 C37 111.8(2)
C42 C43 H43A 109.5
C42 C43 H43B 109.5
H43A C43 H43B 109.5
C42 C43 H43C 109.5
H43A C43 H43C 109.5
H43B C43 H43C 109.5
C42 C44 H44A 109.5
C42 C44 H44B 109.5
H44A C44 H44B 109.5
C42 C44 H44C 109.5
H44A C44 H44C 109.5
H44B C44 H44C 109.5
C42 C45 H45A 109.5
C42 C45 H45B 109.5
H45A C45 H45B 109.5
C42 C45 H45C 109.5
H45A C45 H45C 109.5
H45B C45 H45C 109.5
C39 C46 C47 112.1(3)
C39 C46 C49 108.5(3)
C47 C46 C49 108.1(3)
C39 C46 C48 109.7(3)
C47 C46 C48 108.5(3)
C49 C46 C48 110.0(3)
C46 C47 H47A 109.5
C46 C47 H47B 109.5
H47A C47 H47B 109.5
C46 C47 H47C 109.5
H47A C47 H47C 109.5
H47B C47 H47C 109.5
C46 C48 H48A 109.5
C46 C48 H48B 109.5
H48A C48 H48B 109.5
C46 C48 H48C 109.5
H48A C48 H48C 109.5
H48B C48 H48C 109.5
C46 C49 H49A 109.5
C46 C49 H49B 109.5
H49A C49 H49B 109.5
C46 C49 H49C 109.5
H49A C49 H49C 109.5
H49B C49 H49C 109.5
N4 C50 N3 108.5(2)
N4 C50 Ti2 125.7(2)
N3 C50 Ti2 125.8(2)
N3 C51 C52 103.0(2)
N3 C51 H51A 111.2
C52 C51 H51A 111.2
N3 C51 H51B 111.2
C52 C51 H51B 111.2
H51A C51 H51B 109.1
N4 C52 C51 102.5(2)
N4 C52 H52A 111.3
C51 C52 H52A 111.3
N4 C52 H52B 111.3
C51 C52 H52B 111.3
H52A C52 H52B 109.2
O5 C53 C58 119.4(3)
O5 C53 C54 120.5(3)
C58 C53 C54 120.1(3)
C55 C54 C53 117.8(3)
C55 C54 C59 120.5(3)
C53 C54 C59 121.6(3)
C56 C55 C54 123.5(3)
C56 C55 H55 118.3
C54 C55 H55 118.3
C55 C56 C57 118.1(3)
C55 C56 C63 120.8(3)
C57 C56 C63 121.1(3)
C56 C57 C58 120.5(3)
C56 C57 H57 119.7
C58 C57 H57 119.7
C57 C58 C53 120.1(3)
C57 C58 N4 118.8(3)
C53 C58 N4 121.1(3)
C62 C59 C54 112.3(3)
C62 C59 C60 108.1(3)
C54 C59 C60 109.2(2)
C62 C59 C61 107.7(3)
C54 C59 C61 110.5(3)
C60 C59 C61 109.0(3)
C59 C60 H60A 109.5
C59 C60 H60B 109.5
H60A C60 H60B 109.5
C59 C60 H60C 109.5
H60A C60 H60C 109.5
H60B C60 H60C 109.5
C59 C61 H61A 109.5
C59 C61 H61B 109.5
H61A C61 H61B 109.5
C59 C61 H61C 109.5
H61A C61 H61C 109.5
H61B C61 H61C 109.5
C59 C62 H62A 109.5
C59 C62 H62B 109.5
H62A C62 H62B 109.5
C59 C62 H62C 109.5
H62A C62 H62C 109.5
H62B C62 H62C 109.5
C64 C63 C65 109.1(3)
C64 C63 C56 112.8(3)
C65 C63 C56 108.8(3)
C64 C63 C66 107.0(3)
C65 C63 C66 109.9(3)
C56 C63 C66 109.1(3)
C63 C64 H64A 109.5
C63 C64 H64B 109.5
H64A C64 H64B 109.5
C63 C64 H64C 109.5
H64A C64 H64C 109.5
H64B C64 H64C 109.5
C63 C65 H65A 109.5
C63 C65 H65B 109.5
H65A C65 H65B 109.5
C63 C65 H65C 109.5
H65A C65 H65C 109.5
H65B C65 H65C 109.5
C63 C66 H66A 109.5
C63 C66 H66B 109.5
H66A C66 H66B 109.5
C63 C66 H66C 109.5
H66A C66 H66C 109.5
H66B C66 H66C 109.5
O6 C67 C68 105.5(3)
O6 C67 H67A 110.6
C68 C67 H67A 110.6
O6 C67 H67B 110.6
C68 C67 H67B 110.6
H67A C67 H67B 108.8
C69 C68 C67 102.5(3)
C69 C68 H68A 111.3
C67 C68 H68A 111.3
C69 C68 H68B 111.3
C67 C68 H68B 111.3
H68A C68 H68B 109.2
C68 C69 C70 104.5(3)
C68 C69 H69A 110.9
C70 C69 H69A 110.9
C68 C69 H69B 110.9
C70 C69 H69B 110.9
H69A C69 H69B 108.9
O6 C70 C69 104.9(3)
O6 C70 H70A 110.8
C69 C70 H70A 110.8
O6 C70 H70B 110.8
C69 C70 H70B 110.8
H70A C70 H70B 108.8
Cl6 C71 Cl5 109.8(2)
Cl6 C71 H71A 109.7
Cl5 C71 H71A 109.7
Cl6 C71 H71B 109.7
Cl5 C71 H71B 109.7
H71A C71 H71B 108.2
Cl7 C72 Cl8 109.4(2)
Cl7 C72 H72A 109.8
Cl8 C72 H72A 109.8
Cl7 C72 H72B 109.8
Cl8 C72 H72B 109.8
H72A C72 H72B 108.2
C15 N1 C6 127.4(2)
C15 N1 C16 112.3(2)
C6 N1 C16 120.3(2)
C15 N2 C23 126.8(2)
C15 N2 C17 112.6(2)
C23 N2 C17 120.5(2)
C50 N3 C41 127.1(2)
C50 N3 C51 112.6(2)
C41 N3 C51 120.2(2)
C50 N4 C58 126.7(2)
C50 N4 C52 113.2(2)
C58 N4 C52 120.0(2)
C1 O1 Ti1 144.87(19)
C18 O2 Ti1 142.94(19)
C35 O3 C32 108.8(3)
C35 O3 Ti1 128.2(2)
C32 O3 Ti1 122.9(2)
C36 O4 Ti2 145.22(18)
C53 O5 Ti2 141.44(18)
C67 O6 C70 109.0(2)
C67 O6 Ti2 126.75(17)
C70 O6 Ti2 124.24(18)
O2 Ti1 O1 162.59(9)
O2 Ti1 O3 87.58(8)
O1 Ti1 O3 86.73(9)
O2 Ti1 C15 81.77(10)
O1 Ti1 C15 81.65(10)
O3 Ti1 C15 88.49(9)
O2 Ti1 Cl2 91.91(7)
O1 Ti1 Cl2 92.04(7)
O3 Ti1 Cl2 173.98(7)
C15 Ti1 Cl2 85.49(7)
O2 Ti1 Cl1 97.76(7)
O1 Ti1 Cl1 98.50(7)
O3 Ti1 Cl1 88.31(7)
C15 Ti1 Cl1 176.78(8)
Cl2 Ti1 Cl1 97.71(4)
O4 Ti2 O5 162.42(9)
O4 Ti2 O6 86.73(8)
O5 Ti2 O6 88.10(8)
O4 Ti2 C50 81.33(9)
O5 Ti2 C50 81.60(9)
O6 Ti2 C50 86.63(9)
O4 Ti2 Cl3 92.59(7)
O5 Ti2 Cl3 90.67(6)
O6 Ti2 Cl3 173.55(6)
C50 Ti2 Cl3 86.92(7)
O4 Ti2 Cl4 98.54(7)
O5 Ti2 Cl4 98.00(7)
O6 Ti2 Cl4 87.51(6)
C50 Ti2 Cl4 174.14(8)
Cl3 Ti2 Cl4 98.93(3)

loop_
_geom_bond_atom_site_label_1
_geom_bond_atom_site_label_2
_geom_bond_distance
C1 O1 1.343(3)
C1 C2 1.400(4)
C1 C6 1.410(4)
C2 C3 1.383(4)
C2 C7 1.532(4)
C3 C4 1.385(4)
C3 H3 0.9500
C4 C5 1.386(4)
C4 C11 1.543(4)
C5 C6 1.407(4)
C5 H5 0.9500
C6 N1 1.408(3)
C7 C8 1.515(5)
C7 C9 1.520(4)
C7 C10 1.555(5)
C8 H8A 0.9800
C8 H8B 0.9800
C8 H8C 0.9800
C9 H9A 0.9800
C9 H9B 0.9800
C9 H9C 0.9800
C10 H10A 0.9800
C10 H10B 0.9800
C10 H10C 0.9800
C11 C14 1.524(5)
C11 C13 1.532(4)
C11 C12 1.542(5)
C12 H12A 0.9800
C12 H12B 0.9800
C12 H12C 0.9800
C13 H13A 0.9800
C13 H13B 0.9800
C13 H13C 0.9800
C14 H14A 0.9800
C14 H14B 0.9800
C14 H14C 0.9800
C15 N2 1.341(3)
C15 N1 1.346(3)
C15 Ti1 2.184(3)
C16 N1 1.484(4)
C16 C17 1.515(4)
C16 H16A 0.9900
C16 H16B 0.9900
C17 N2 1.483(4)
C17 H17A 0.9900
C17 H17B 0.9900
C18 O2 1.347(4)
C18 C23 1.401(4)
C18 C19 1.415(4)
C19 C20 1.393(4)
C19 C24 1.542(5)
C20 C21 1.383(5)
C20 H20 0.9500
C21 C22 1.385(4)
C21 C28 1.536(5)
C22 C23 1.398(4)
C22 H22 0.9500
C23 N2 1.418(4)
C24 C27 1.532(5)
C24 C25 1.538(4)
C24 C26 1.541(5)
C25 H25A 0.9800
C25 H25B 0.9800
C25 H25C 0.9800
C26 H26A 0.9800
C26 H26B 0.9800
C26 H26C 0.9800
C27 H27A 0.9800
C27 H27B 0.9800
C27 H27C 0.9800
C28 C31 1.511(5)
C28 C29 1.519(6)
C28 C30 1.535(6)
C29 H29A 0.9800
C29 H29B 0.9800
C29 H29C 0.9800
C30 H30A 0.9800
C30 H30B 0.9800
C30 H30C 0.9800
C31 H31A 0.9800
C31 H31B 0.9800
C31 H31C 0.9800
C32 O3 1.454(4)
C32 C33 1.537(5)
C32 H32A 0.9900
C32 H32B 0.9900
C33 C34 1.376(6)
C33 H33A 0.9900
C33 H33B 0.9900
C34 C35 1.508(6)
C34 H34A 0.9900
C34 H34B 0.9900
C35 O3 1.441(4)
C35 H35A 0.9900
C35 H35B 0.9900
C36 O4 1.339(3)
C36 C41 1.409(4)
C36 C37 1.415(4)
C37 C38 1.386(4)
C37 C42 1.533(4)
C38 C39 1.394(4)
C38 H38 0.9500
C39 C40 1.378(4)
C39 C46 1.530(4)
C40 C41 1.409(4)
C40 H40 0.9500
C41 N3 1.407(3)
C42 C43 1.519(4)
C42 C44 1.528(4)
C42 C45 1.532(4)
C43 H43A 0.9800
C43 H43B 0.9800
C43 H43C 0.9800
C44 H44A 0.9800
C44 H44B 0.9800
C44 H44C 0.9800
C45 H45A 0.9800
C45 H45B 0.9800
C45 H45C 0.9800
C46 C47 1.536(4)
C46 C49 1.539(4)
C46 C48 1.544(5)
C47 H47A 0.9800
C47 H47B 0.9800
C47 H47C 0.9800
C48 H48A 0.9800
C48 H48B 0.9800
C48 H48C 0.9800
C49 H49A 0.9800
C49 H49B 0.9800
C49 H49C 0.9800
C50 N4 1.336(3)
C50 N3 1.352(3)
C50 Ti2 2.179(3)
C51 N3 1.490(3)
C51 C52 1.521(4)
C51 H51A 0.9900
C51 H51B 0.9900
C52 N4 1.492(3)
C52 H52A 0.9900
C52 H52B 0.9900
C53 O5 1.342(3)
C53 C58 1.406(4)
C53 C54 1.406(4)
C54 C55 1.394(4)
C54 C59 1.540(4)
C55 C56 1.389(4)
C55 H55 0.9500
C56 C57 1.394(4)
C56 C63 1.541(4)
C57 C58 1.404(4)
C57 H57 0.9500
C58 N4 1.419(3)
C59 C62 1.527(4)
C59 C60 1.543(4)
C59 C61 1.550(5)
C60 H60A 0.9800
C60 H60B 0.9800
C60 H60C 0.9800
C61 H61A 0.9800
C61 H61B 0.9800
C61 H61C 0.9800
C62 H62A 0.9800
C62 H62B 0.9800
C62 H62C 0.9800
C63 C64 1.519(5)
C63 C65 1.522(5)
C63 C66 1.564(5)
C64 H64A 0.9800
C64 H64B 0.9800
C64 H64C 0.9800
C65 H65A 0.9800
C65 H65B 0.9800
C65 H65C 0.9800
C66 H66A 0.9800
C66 H66B 0.9800
C66 H66C 0.9800
C67 O6 1.455(3)
C67 C68 1.499(4)
C67 H67A 0.9900
C67 H67B 0.9900
C68 C69 1.485(5)
C68 H68A 0.9900
C68 H68B 0.9900
C69 C70 1.511(5)
C69 H69A 0.9900
C69 H69B 0.9900
C70 O6 1.460(4)
C70 H70A 0.9900
C70 H70B 0.9900
C71 Cl6 1.738(4)
C71 Cl5 1.765(5)
C71 H71A 0.9900
C71 H71B 0.9900
C72 Cl7 1.753(4)
C72 Cl8 1.757(4)
C72 H72A 0.9900
C72 H72B 0.9900
O1 Ti1 1.837(2)
O2 Ti1 1.829(2)
O3 Ti1 2.126(2)
O4 Ti2 1.8377(19)
O5 Ti2 1.8392(19)
O6 Ti2 2.1278(19)
Cl1 Ti1 2.3504(10)
Cl2 Ti1 2.3228(10)
Cl3 Ti2 2.3179(9)
Cl4 Ti2 2.3588(9)

loop_
_geom_torsion_atom_site_label_1
_geom_torsion_atom_site_label_2
_geom_torsion_atom_site_label_3
_geom_torsion_atom_site_label_4
_geom_torsion
O1 C1 C2 C3 -179.9(3)
C6 C1 C2 C3 0.7(4)
O1 C1 C2 C7 1.0(4)
C6 C1 C2 C7 -178.4(3)
C1 C2 C3 C4 0.2(4)
C7 C2 C3 C4 179.3(3)
C2 C3 C4 C5 -0.7(4)
C2 C3 C4 C11 -177.8(3)
C3 C4 C5 C6 0.3(4)
C11 C4 C5 C6 177.4(3)
C4 C5 C6 N1 -179.0(2)
C4 C5 C6 C1 0.6(4)
O1 C1 C6 C5 179.6(2)
C2 C1 C6 C5 -1.0(4)
O1 C1 C6 N1 -0.9(4)
C2 C1 C6 N1 178.5(2)
C3 C2 C7 C8 -119.7(3)
C1 C2 C7 C8 59.4(4)
C3 C2 C7 C9 3.0(4)
C1 C2 C7 C9 -178.0(3)
C3 C2 C7 C10 121.3(3)
C1 C2 C7 C10 -59.7(4)
C3 C4 C11 C14 -171.8(3)
C5 C4 C11 C14 11.1(4)
C3 C4 C11 C13 67.8(4)
C5 C4 C11 C13 -109.3(3)
C3 C4 C11 C12 -51.6(4)
C5 C4 C11 C12 131.3(3)
N1 C16 C17 N2 0.8(3)
O2 C18 C19 C20 179.5(3)
C23 C18 C19 C20 -1.6(4)
O2 C18 C19 C24 -1.9(4)
C23 C18 C19 C24 177.0(3)
C18 C19 C20 C21 0.7(5)
C24 C19 C20 C21 -177.9(3)
C19 C20 C21 C22 -0.2(5)
C19 C20 C21 C28 179.1(3)
C20 C21 C22 C23 0.6(5)
C28 C21 C22 C23 -178.7(3)
C21 C22 C23 C18 -1.5(4)
C21 C22 C23 N2 177.7(3)
O2 C18 C23 C22 -179.1(2)
C19 C18 C23 C22 2.0(4)
O2 C18 C23 N2 1.8(4)
C19 C18 C23 N2 -177.1(2)
C20 C19 C24 C27 119.7(3)
C18 C19 C24 C27 -58.8(4)
C20 C19 C24 C25 0.1(4)
C18 C19 C24 C25 -178.5(3)
C20 C19 C24 C26 -120.1(3)
C18 C19 C24 C26 61.3(4)
C20 C21 C28 C31 -158.2(3)
C22 C21 C28 C31 21.1(5)
C20 C21 C28 C29 81.0(4)
C22 C21 C28 C29 -99.7(4)
C20 C21 C28 C30 -39.5(5)
C22 C21 C28 C30 139.8(4)
O3 C32 C33 C34 -23.0(6)
C32 C33 C34 C35 32.8(6)
C33 C34 C35 O3 -30.9(5)
O4 C36 C37 C38 177.1(2)
C41 C36 C37 C38 -1.5(4)
O4 C36 C37 C42 -0.8(4)
C41 C36 C37 C42 -179.5(3)
C36 C37 C38 C39 0.7(4)
C42 C37 C38 C39 178.6(3)
C37 C38 C39 C40 0.2(4)
C37 C38 C39 C46 178.8(3)
C38 C39 C40 C41 -0.3(4)
C46 C39 C40 C41 -178.8(3)
O4 C36 C41 N3 4.8(4)
C37 C36 C41 N3 -176.6(2)
O4 C36 C41 C40 -177.2(2)
C37 C36 C41 C40 1.5(4)
C39 C40 C41 N3 177.6(2)
C39 C40 C41 C36 -0.5(4)
C38 C37 C42 C43 -113.4(3)
C36 C37 C42 C43 64.4(3)
C38 C37 C42 C44 125.6(3)
C36 C37 C42 C44 -56.6(4)
C38 C37 C42 C45 5.6(4)
C36 C37 C42 C45 -176.5(3)
C40 C39 C46 C47 -4.3(4)
C38 C39 C46 C47 177.2(3)
C40 C39 C46 C49 114.9(3)
C38 C39 C46 C49 -63.5(4)
C40 C39 C46 C48 -124.9(3)
C38 C39 C46 C48 56.6(4)
N3 C51 C52 N4 -4.2(3)
O5 C53 C54 C55 -180.0(2)
C58 C53 C54 C55 1.5(4)
O5 C53 C54 C59 2.1(4)
C58 C53 C54 C59 -176.5(3)
C53 C54 C55 C56 -1.1(4)
C59 C54 C55 C56 176.8(3)
C54 C55 C56 C57 0.7(5)
C54 C55 C56 C63 180.0(3)
C55 C56 C57 C58 -0.7(4)
C63 C56 C57 C58 -179.9(3)
C56 C57 C58 C53 1.1(4)
C56 C57 C58 N4 -177.2(2)
O5 C53 C58 C57 179.9(2)
C54 C53 C58 C57 -1.5(4)
O5 C53 C58 N4 -1.7(4)
C54 C53 C58 N4 176.8(2)
C55 C54 C59 C62 1.6(4)
C53 C54 C59 C62 179.5(3)
C55 C54 C59 C60 -118.3(3)
C53 C54 C59 C60 59.6(4)
C55 C54 C59 C61 121.9(3)
C53 C54 C59 C61 -60.2(4)
C55 C56 C63 C64 160.5(3)
C57 C56 C63 C64 -20.2(4)
C55 C56 C63 C65 -78.2(4)
C57 C56 C63 C65 101.0(4)
C55 C56 C63 C66 41.7(4)
C57 C56 C63 C66 -139.1(3)
O6 C67 C68 C69 33.2(4)
C67 C68 C69 C70 -36.6(4)
C68 C69 C70 O6 26.7(4)
N2 C15 N1 C6 -175.5(2)
Ti1 C15 N1 C6 1.3(4)
N2 C15 N1 C16 1.2(3)
Ti1 C15 N1 C16 178.01(19)
C5 C6 N1 C15 177.1(3)
C1 C6 N1 C15 -2.4(4)
C5 C6 N1 C16 0.7(4)
C1 C6 N1 C16 -178.9(3)
C17 C16 N1 C15 -1.2(3)
C17 C16 N1 C6 175.7(2)
N1 C15 N2 C23 176.4(2)
Ti1 C15 N2 C23 -0.4(4)
N1 C15 N2 C17 -0.6(3)
Ti1 C15 N2 C17 -177.46(18)
C22 C23 N2 C15 -174.1(3)
C18 C23 N2 C15 5.1(4)
C22 C23 N2 C17 2.7(4)
C18 C23 N2 C17 -178.1(3)
C16 C17 N2 C15 -0.1(3)
C16 C17 N2 C23 -177.4(2)
N4 C50 N3 C41 175.2(2)
Ti2 C50 N3 C41 -3.4(4)
N4 C50 N3 C51 -1.7(3)
Ti2 C50 N3 C51 179.64(18)
C36 C41 N3 C50 -1.6(4)
C40 C41 N3 C50 -179.7(3)
C36 C41 N3 C51 175.1(3)
C40 C41 N3 C51 -3.0(4)
C52 C51 N3 C50 3.9(3)
C52 C51 N3 C41 -173.2(2)
N3 C50 N4 C58 -177.1(2)
Ti2 C50 N4 C58 1.5(4)
N3 C50 N4 C52 -1.4(3)
Ti2 C50 N4 C52 177.24(18)
C57 C58 N4 C50 170.0(3)
C53 C58 N4 C50 -8.3(4)
C57 C58 N4 C52 -5.4(4)
C53 C58 N4 C52 176.2(2)
C51 C52 N4 C50 3.7(3)
C51 C52 N4 C58 179.8(2)
C2 C1 O1 Ti1 -171.9(2)
C6 C1 O1 Ti1 7.5(5)
C23 C18 O2 Ti1 -18.9(5)
C19 C18 O2 Ti1 160.0(2)
C34 C35 O3 C32 15.8(4)
C34 C35 O3 Ti1 -160.2(3)
C33 C32 O3 C35 3.1(5)
C33 C32 O3 Ti1 179.4(3)
C41 C36 O4 Ti2 -3.0(5)
C37 C36 O4 Ti2 178.4(2)
C58 C53 O5 Ti2 25.7(4)
C54 C53 O5 Ti2 -152.9(2)
C68 C67 O6 C70 -17.0(4)
C68 C67 O6 Ti2 163.83(19)
C69 C70 O6 C67 -5.9(4)
C69 C70 O6 Ti2 173.3(2)
C18 O2 Ti1 O1 36.5(5)
C18 O2 Ti1 O3 107.5(3)
C18 O2 Ti1 C15 18.6(3)
C18 O2 Ti1 Cl2 -66.5(3)
C18 O2 Ti1 Cl1 -164.6(3)
C1 O1 Ti1 O2 -24.9(5)
C1 O1 Ti1 O3 -96.0(3)
C1 O1 Ti1 C15 -7.0(3)
C1 O1 Ti1 Cl2 78.1(3)
C1 O1 Ti1 Cl1 176.2(3)
C35 O3 Ti1 O2 -154.8(3)
C32 O3 Ti1 O2 29.8(3)
C35 O3 Ti1 O1 8.8(3)
C32 O3 Ti1 O1 -166.7(3)
C35 O3 Ti1 C15 -72.9(3)
C32 O3 Ti1 C15 111.6(3)
C35 O3 Ti1 Cl1 107.4(3)
C32 O3 Ti1 Cl1 -68.1(3)
N2 C15 Ti1 O2 -7.2(2)
N1 C15 Ti1 O2 176.5(2)
N2 C15 Ti1 O1 178.1(2)
N1 C15 Ti1 O1 1.8(2)
N2 C15 Ti1 O3 -94.9(2)
N1 C15 Ti1 O3 88.7(2)
N2 C15 Ti1 Cl2 85.4(2)
N1 C15 Ti1 Cl2 -90.9(2)
C36 O4 Ti2 O5 13.0(5)
C36 O4 Ti2 O6 86.1(3)
C36 O4 Ti2 C50 -1.0(3)
C36 O4 Ti2 Cl3 -87.5(3)
C36 O4 Ti2 Cl4 173.1(3)
C53 O5 Ti2 O4 -39.6(5)
C53 O5 Ti2 O6 -112.5(3)
C53 O5 Ti2 C50 -25.6(3)
C53 O5 Ti2 Cl3 61.1(3)
C53 O5 Ti2 Cl4 160.3(3)
C67 O6 Ti2 O4 -17.9(2)
C70 O6 Ti2 O4 163.1(3)
C67 O6 Ti2 O5 145.3(2)
C70 O6 Ti2 O5 -33.7(3)
C67 O6 Ti2 C50 63.6(2)
C70 O6 Ti2 C50 -115.4(3)
C67 O6 Ti2 Cl4 -116.6(2)
C70 O6 Ti2 Cl4 64.4(3)
N4 C50 Ti2 O4 -174.4(2)
N3 C50 Ti2 O4 4.0(2)
N4 C50 Ti2 O5 9.8(2)
N3 C50 Ti2 O5 -171.8(2)
N4 C50 Ti2 O6 98.4(2)
N3 C50 Ti2 O6 -83.2(2)
N4 C50 Ti2 Cl3 -81.4(2)
N3 C50 Ti2 Cl3 97.1(2)
